data_2216972
loop_
_publ_author_name
'Pierangelo Metrangolo'
'Franck Meyer'
'Tullio Pilati'
'Giuseppe Resnati'

_publ_section_title
;
 2-(2,3,5,6-Tetrafluoro-4-iodoanilino)ethanol
;
_journal_coeditor_code CF2167
_journal_issue 1
_journal_name_full 'Acta Crystallographica Section E'
_journal_page_first o211
_journal_page_last o211
_journal_paper_doi 10.1107/S1600536807064197
_journal_volume 64
_journal_year 2008
_chemical_formula_iupac 'C8 H6 F4 I N O'
_chemical_formula_moiety 'C8 H6 F4 I N O'
_chemical_formula_sum 'C8 H6 F4 I N O'
_chemical_formula_weight 335.04
_chemical_melting_point .343E-305
_chemical_name_systematic
;
2-(2,3,5,6-Tetrafluoro-4-iodoanilino)ethanol
;
_space_group_IT_number 15
_symmetry_cell_setting monoclinic
_symmetry_space_group_name_Hall '-C 2yc'
_symmetry_space_group_name_H-M 'C 1 2/c 1'
_atom_sites_solution_hydrogens difmap
_atom_sites_solution_primary direct
_atom_sites_solution_secondary difmap
_audit_creation_method SHELXL-97
_cell_angle_alpha 90.00
_cell_angle_beta 96.94(2)
_cell_angle_gamma 90.00
_cell_formula_units_Z 8
_cell_length_a 13.327(2)
_cell_length_b 17.663(3)
_cell_length_c 8.3044(14)
_cell_measurement_reflns_used 2964
_cell_measurement_temperature 158(2)
_cell_measurement_theta_max 29.119
_cell_measurement_theta_min 2.981
_cell_volume 1940.5(6)
_computing_cell_refinement 'SAINT (Bruker, 1999)'
_computing_data_collection 'SMART (Bruker, 1999)'
_computing_data_reduction 'SAINT (Bruker, 1999)'
_computing_molecular_graphics 'ORTEP-3 (Farrugia, 1997) and MERCURY (Macrae <i>et al.</i>,  2006)'
_computing_publication_material 'SHELXL97 (Sheldrick, 1997)'
_computing_structure_refinement 'SHELXL97 (Sheldrick, 1997)'
_computing_structure_solution 'SIR2002 (Burla <i>et al.</i>,  2003)'
_diffrn_ambient_temperature 158(2)
_diffrn_measured_fraction_theta_full 1.000
_diffrn_measured_fraction_theta_max 0.922
_diffrn_measurement_device_type 'Bruker SMART CCD area-detector'
_diffrn_measurement_method '\w and \f'
_diffrn_radiation_monochromator graphite
_diffrn_radiation_source 'fine-focus sealed tube'
_diffrn_radiation_type MoK\a
_diffrn_radiation_wavelength 0.71073
_diffrn_reflns_av_R_equivalents 0.0256
_diffrn_reflns_av_sigmaI/netI 0.0323
_diffrn_reflns_limit_h_max 18
_diffrn_reflns_limit_h_min -18
_diffrn_reflns_limit_k_max 25
_diffrn_reflns_limit_k_min -16
_diffrn_reflns_limit_l_max 12
_diffrn_reflns_limit_l_min -11
_diffrn_reflns_number 8054
_diffrn_reflns_theta_full 29.00
_diffrn_reflns_theta_max 31.30
_diffrn_reflns_theta_min 1.92
_diffrn_standards_decay_% 0.00
_exptl_absorpt_coefficient_mu 3.333
_exptl_absorpt_correction_T_max 1.000
_exptl_absorpt_correction_T_min 0.691
_exptl_absorpt_correction_type multi-scan
_exptl_absorpt_process_details '(SADABS; Bruker, 1999)'
_exptl_crystal_colour colourless
_exptl_crystal_density_diffrn 2.294
_exptl_crystal_density_method 'not measured'
_exptl_crystal_description 'Irregular table'
_exptl_crystal_F_000 1264
_exptl_crystal_size_max 0.24
_exptl_crystal_size_mid 0.16
_exptl_crystal_size_min 0.08
_refine_diff_density_max 1.647
_refine_diff_density_min -0.467
_refine_ls_extinction_method none
_refine_ls_goodness_of_fit_ref 1.044
_refine_ls_hydrogen_treatment refall
_refine_ls_matrix_type full
_refine_ls_number_parameters 162
_refine_ls_number_reflns 2924
_refine_ls_number_restraints 8
_refine_ls_restrained_S_all 1.043
_refine_ls_R_factor_all 0.0458
_refine_ls_R_factor_gt 0.0363
_refine_ls_shift/su_max 0.001
_refine_ls_shift/su_mean 0.000
_refine_ls_structure_factor_coef Fsqd
_refine_ls_weighting_details 'w=1/[\s^2^(Fo^2^)+(0.0481P)^2^+2.2775P] where P=(Fo^2^+2Fc^2^)/3'
_refine_ls_weighting_scheme calc
_refine_ls_wR_factor_gt 0.0871
_refine_ls_wR_factor_ref 0.0917
_reflns_number_gt 2422
_reflns_number_total 2924
_reflns_threshold_expression I>2\s(I)
_cod_data_source_file cf2167.cif
_cod_data_source_block I
_cod_depositor_comments
;
The following automatic conversions were performed:
'_symmetry_cell_setting' value 'Monoclinic' changed to 'monoclinic'
according to '/home/saulius/struct/CIF-dictionaries/cif_core.dic'
dictionary named 'cif_core.dic' version 2.4.1 from 2010-06-29.

Automatic conversion script
Id: cif_fix_enum 1527 2010-12-29 10:47:43Z saulius 

The following automatic conversions were performed:

'_symmetry_cell_setting' value 'Monoclinic' changed to 'monoclinic'
according to /home/saulius/struct/CIF-dictionaries/cif_core.dic
dictionary named 'cif_core.dic' version 2.4.1 from 2010-06-29.

Automatic conversion script
Id: cif_fix_values 1715 2011-07-08 13:25:40Z adriana 
;
_cod_original_sg_symbol_H-M 'C 2/c'
_cod_database_code 2216972
_cod_database_fobs_code 2216972

loop_
_symmetry_equiv_pos_as_xyz
'x, y, z'
'-x, y, -z+1/2'
'x+1/2, y+1/2, z'
'-x+1/2, y+1/2, -z+1/2'
'-x, -y, -z'
'x, -y, z-1/2'
'-x+1/2, -y+1/2, -z'
'x+1/2, -y+1/2, z-1/2'

loop_
_atom_site_type_symbol
_atom_site_label
_atom_site_fract_x
_atom_site_fract_y
_atom_site_fract_z
_atom_site_U_iso_or_equiv
_atom_site_adp_type
_atom_site_calc_flag
_atom_site_refinement_flags
_atom_site_occupancy
I I1 0.116120(18) 0.431723(13) 1.05305(3) 0.03962(10) Uani d . 1
F F1 0.11489(13) 0.12833(11) 1.03239(18) 0.0310(4) Uani d . 1
F F2 0.10979(15) 0.26089(11) 1.1821(2) 0.0341(4) Uani d . 1
F F3 0.13483(15) 0.38552(11) 0.6853(2) 0.0375(4) Uani d . 1
F F4 0.13603(14) 0.25397(11) 0.53509(19) 0.0320(4) Uani d . 1
N N1 0.12288(19) 0.11508(15) 0.7067(3) 0.0256(5) Uani d . 1
H H1N 0.120(3) 0.080(2) 0.779(5) 0.032(10) Uiso d . 1
O O1 0.06410(19) 0.02423(13) 0.3901(2) 0.0322(5) Uani d D 1
H H1O 0.026(5) 0.027(5) 0.306(6) 0.048 Uiso d PD 0.50
H H2O 0.022(5) 0.020(5) 0.454(8) 0.048 Uiso d PD 0.50
C C1 0.12620(19) 0.18530(16) 0.7785(3) 0.0211(5) Uani d . 1
C C2 0.1188(2) 0.19221(15) 0.9451(3) 0.0220(5) Uani d . 1
C C3 0.11614(19) 0.26044(18) 1.0212(3) 0.0239(5) Uani d . 1
C C4 0.1225(2) 0.32801(16) 0.9396(4) 0.0257(5) Uani d . 1
C C5 0.1307(2) 0.32223(17) 0.7744(4) 0.0266(6) Uani d . 1
C C6 0.13237(19) 0.25369(15) 0.6968(3) 0.0235(5) Uani d . 1
C C7 0.1830(2) 0.0964(2) 0.5749(3) 0.0300(6) Uani d D 1
H H7A 0.216(3) 0.0485(14) 0.602(4) 0.031(9) Uiso d D 1
H H7B 0.237(2) 0.1319(17) 0.573(4) 0.032(9) Uiso d D 1
C C8 0.1226(3) 0.0915(2) 0.4085(3) 0.0303(6) Uani d D 1
H H8A 0.079(3) 0.136(2) 0.388(6) 0.072(15) Uiso d D 1
H H8B 0.161(2) 0.090(2) 0.319(3) 0.029(9) Uiso d D 1

loop_
_atom_site_aniso_label
_atom_site_aniso_U_11
_atom_site_aniso_U_22
_atom_site_aniso_U_33
_atom_site_aniso_U_12
_atom_site_aniso_U_13
_atom_site_aniso_U_23
I1 0.04639(16) 0.02605(13) 0.04478(15) 0.00436(8) -0.00122(10) -0.00885(8)
F1 0.0507(11) 0.0251(9) 0.0177(7) -0.0040(7) 0.0061(7) 0.0048(6)
F2 0.0505(10) 0.0345(10) 0.0177(7) 0.0006(8) 0.0052(7) -0.0053(7)
F3 0.0486(11) 0.0235(9) 0.0403(10) -0.0035(8) 0.0052(8) 0.0108(8)
F4 0.0446(10) 0.0336(10) 0.0190(8) -0.0037(8) 0.0089(7) 0.0048(7)
N1 0.0371(13) 0.0243(12) 0.0161(10) -0.0009(10) 0.0068(9) 0.0017(9)
O1 0.0516(14) 0.0244(10) 0.0190(9) 0.0051(10) -0.0024(9) -0.0019(8)
C1 0.0215(11) 0.0249(13) 0.0171(11) 0.0001(10) 0.0032(9) 0.0004(9)
C2 0.0263(12) 0.0208(12) 0.0192(11) -0.0011(10) 0.0040(9) 0.0039(9)
C3 0.0248(13) 0.0273(14) 0.0195(12) -0.0018(10) 0.0021(10) -0.0017(10)
C4 0.0229(12) 0.0215(13) 0.0325(14) 0.0001(10) 0.0021(10) -0.0011(11)
C5 0.0243(12) 0.0253(13) 0.0297(14) -0.0023(11) 0.0020(10) 0.0084(11)
C6 0.0240(12) 0.0275(14) 0.0194(12) -0.0035(11) 0.0045(10) 0.0030(10)
C7 0.0345(15) 0.0359(16) 0.0204(12) 0.0057(13) 0.0061(11) -0.0026(11)
C8 0.0408(16) 0.0331(15) 0.0172(12) 0.0021(13) 0.0049(11) 0.0016(11)

loop_
_atom_type_symbol
_atom_type_description
_atom_type_scat_dispersion_real
_atom_type_scat_dispersion_imag
_atom_type_scat_source
C C 0.0033 0.0016 'International Tables Vol C Tables 4.2.6.8 and 6.1.1.4'
H H 0.0000 0.0000 'International Tables Vol C Tables 4.2.6.8 and 6.1.1.4'
N N 0.0061 0.0033 'International Tables Vol C Tables 4.2.6.8 and 6.1.1.4'
O O 0.0106 0.0060 'International Tables Vol C Tables 4.2.6.8 and 6.1.1.4'
F F 0.0171 0.0103 'International Tables Vol C Tables 4.2.6.8 and 6.1.1.4'
I I -0.4742 1.8119 'International Tables Vol C Tables 4.2.6.8 and 6.1.1.4'

loop_
_geom_angle_atom_site_label_1
_geom_angle_atom_site_label_2
_geom_angle_atom_site_label_3
_geom_angle
C1 N1 C7 122.3(2)
C1 N1 H1N 110(3)
C7 N1 H1N 115(3)
C8 O1 H1O 108(6)
C8 O1 H2O 115(6)
H1O O1 H2O 99(8)
N1 C1 C6 124.9(2)
N1 C1 C2 120.3(2)
C6 C1 C2 114.8(2)
F1 C2 C3 119.1(2)
F1 C2 C1 118.0(2)
C3 C2 C1 122.9(3)
F2 C3 C2 118.2(3)
F2 C3 C4 119.8(3)
C2 C3 C4 122.0(3)
C3 C4 C5 115.9(3)
C3 C4 I1 122.3(2)
C5 C4 I1 121.8(2)
F3 C5 C6 118.0(3)
F3 C5 C4 119.6(3)
C6 C5 C4 122.3(3)
F4 C6 C5 117.9(2)
F4 C6 C1 120.0(2)
C5 C6 C1 122.0(2)
N1 C7 C8 114.5(3)
N1 C7 H7A 107(2)
C8 C7 H7A 110(2)
N1 C7 H7B 110(2)
C8 C7 H7B 110(2)
H7A C7 H7B 105(3)
O1 C8 C7 111.7(3)
O1 C8 H8A 110(3)
C7 C8 H8A 110(3)
O1 C8 H8B 104(2)
C7 C8 H8B 116(2)
H8A C8 H8B 105(4)

loop_
_geom_bond_atom_site_label_1
_geom_bond_atom_site_label_2
_geom_bond_distance
I1 C4 2.067(3)
F1 C2 1.345(3)
F2 C3 1.349(3)
F3 C5 1.346(3)
F4 C6 1.350(3)
N1 C1 1.375(4)
N1 C7 1.470(4)
N1 H1N 0.87(4)
O1 C8 1.419(4)
O1 H1O 0.818(10)
O1 H2O 0.818(10)
C1 C6 1.393(4)
C1 C2 1.404(4)
C2 C3 1.363(4)
C3 C4 1.380(4)
C4 C5 1.392(4)
C5 C6 1.373(4)
C7 C8 1.516(4)
C7 H7A 0.97(2)
C7 H7B 0.96(2)
C8 H8A 0.97(2)
C8 H8B 0.96(2)

loop_
_geom_hbond_atom_site_label_D
_geom_hbond_atom_site_label_H
_geom_hbond_atom_site_label_A
_geom_hbond_site_symmetry_A
_geom_hbond_distance_DH
_geom_hbond_distance_HA
_geom_hbond_distance_DA
_geom_hbond_angle_DHA
_geom_hbond_publ_flag
N1 H1N O1 6_555 0.87(2) 2.23(3) 3.046(3) 157(3) y
O1 H1O O1 2_555 0.82(5) 1.90(7) 2.715(4) 175(8) y
O1 H2O O1 5_556 0.82(5) 1.99(5) 2.781(4) 162(8) y

loop_
_geom_torsion_atom_site_label_1
_geom_torsion_atom_site_label_2
_geom_torsion_atom_site_label_3
_geom_torsion_atom_site_label_4
_geom_torsion
C7 N1 C1 C6 38.5(4)
C7 N1 C1 C2 -144.3(3)
N1 C1 C2 F1 4.1(4)
C6 C1 C2 F1 -178.5(2)
N1 C1 C2 C3 -176.3(3)
C6 C1 C2 C3 1.1(4)
F1 C2 C3 F2 0.1(4)
C1 C2 C3 F2 -179.5(2)
F1 C2 C3 C4 178.3(2)
C1 C2 C3 C4 -1.3(4)
F2 C3 C4 C5 178.8(2)
C2 C3 C4 C5 0.7(4)
F2 C3 C4 I1 -2.8(4)
C2 C3 C4 I1 179.0(2)
C3 C4 C5 F3 178.5(2)
I1 C4 C5 F3 0.1(4)
C3 C4 C5 C6 0.0(4)
I1 C4 C5 C6 -178.3(2)
F3 C5 C6 F4 -1.3(4)
C4 C5 C6 F4 177.1(2)
F3 C5 C6 C1 -178.6(2)
C4 C5 C6 C1 -0.1(4)
N1 C1 C6 F4 -0.3(4)
C2 C1 C6 F4 -177.6(2)
N1 C1 C6 C5 176.9(3)
C2 C1 C6 C5 -0.4(4)
C1 N1 C7 C8 -106.0(3)
N1 C7 C8 O1 -74.4(4)
